data_7703786
loop_
_publ_author_name
'Manankandayalage, Chamila P.'
'Unruh, Daniel K.'
'Krempner, Clemens'

_publ_section_title
;
 Boronic, diboronic and boric acid esters of 1,8-naphthalenediol -
 synthesis, structure and formation of boronium salts.
;
_journal_issue 15
_journal_name_full 'Dalton transactions (Cambridge, England : 2003)'
_journal_page_first 4834
_journal_page_last 4842
_journal_paper_doi 10.1039/d0dt00745e
_journal_volume 49
_journal_year 2020
_chemical_formula_sum 'C114 H88 B5 Cl4 N8 O11'
_chemical_formula_weight 1941.77
_space_group_IT_number 2
_space_group_name_Hall '-P 1'
_space_group_name_H-M_alt 'P -1'
_symmetry_cell_setting triclinic
_symmetry_Int_Tables_number 2
_symmetry_space_group_name_Hall '-P 1'
_symmetry_space_group_name_H-M 'P -1'
_atom_sites_solution_hydrogens mixed
_atom_sites_solution_primary dual
_atom_sites_solution_secondary difmap
_audit_creation_date 2019-09-09T14:29:58-00:00
_audit_creation_method 'WinGX routine CIF_UPDATE'
_audit_update_record
;
2019-10-30 deposited with the CCDC.	2020-03-16 downloaded from the CCDC.
;
_cell_angle_alpha 84.4240(10)
_cell_angle_beta 74.9410(10)
_cell_angle_gamma 88.5980(10)
_cell_formula_units_Z 1
_cell_length_a 12.7300(2)
_cell_length_b 13.2386(2)
_cell_length_c 15.2532(2)
_cell_measurement_reflns_used 34647
_cell_measurement_temperature 188(2)
_cell_measurement_theta_max 76.815
_cell_measurement_theta_min 2.985
_cell_volume 2470.56(6)
_computing_cell_refinement 'CrysAlisPro 1.171.40.59a (Rigaku OD, 2019)'
_computing_data_collection 'CrysAlisPro 1.171.40.59a (Rigaku OD, 2019)'
_computing_data_reduction 'CrysAlisPro 1.171.40.59a (Rigaku OD, 2019)'
_computing_structure_refinement 'SHELXL-2018/3 (Sheldrick, 2018)'
_computing_structure_solution 'SHELXT 2014/5 (Sheldrick, 2014)'
_diffrn_ambient_environment N~2~
_diffrn_ambient_temperature 188(2)
_diffrn_detector 'Hybrid Pixel Array Detector'
_diffrn_detector_area_resol_mean 10
_diffrn_detector_type HyPix
_diffrn_measured_fraction_theta_full 0.993
_diffrn_measured_fraction_theta_max 0.962
_diffrn_measurement_device 'four-circle diffractometer'
_diffrn_measurement_device_type 'XtaLAB Synergy, Dualflex, HyPix'
_diffrn_measurement_method '\w scans'
_diffrn_orient_matrix_type 'CrysAlisPro convention (1999,Acta A55,543-557)'
_diffrn_orient_matrix_UB_11 -0.0970784
_diffrn_orient_matrix_UB_12 0.0587818
_diffrn_orient_matrix_UB_13 -0.0225749
_diffrn_orient_matrix_UB_21 0.0681808
_diffrn_orient_matrix_UB_22 0.0981554
_diffrn_orient_matrix_UB_23 -0.0228214
_diffrn_orient_matrix_UB_31 0.0404063
_diffrn_orient_matrix_UB_32 -0.0241071
_diffrn_orient_matrix_UB_33 -0.1000322
_diffrn_radiation_monochromator mirror
_diffrn_radiation_probe x-ray
_diffrn_radiation_type CuK\a
_diffrn_radiation_wavelength 1.54178
_diffrn_reflns_av_R_equivalents 0.041
_diffrn_reflns_av_unetI/netI 0.0628
_diffrn_reflns_Laue_measured_fraction_full 0.993
_diffrn_reflns_Laue_measured_fraction_max 0.962
_diffrn_reflns_limit_h_max 16
_diffrn_reflns_limit_h_min -16
_diffrn_reflns_limit_k_max 16
_diffrn_reflns_limit_k_min -16
_diffrn_reflns_limit_l_max 17
_diffrn_reflns_limit_l_min -19
_diffrn_reflns_number 64243
_diffrn_reflns_point_group_measured_fraction_full 0.993
_diffrn_reflns_point_group_measured_fraction_max 0.962
_diffrn_reflns_theta_full 67.679
_diffrn_reflns_theta_max 77.356
_diffrn_reflns_theta_min 3.013
_diffrn_source 'micro-focus sealed X-ray tube'
_diffrn_source_type 'PhotonJet (Cu) X-ray Source'
_exptl_absorpt_coefficient_mu 1.627
_exptl_absorpt_correction_T_max 1
_exptl_absorpt_correction_T_min 0.612
_exptl_absorpt_correction_type gaussian
_exptl_absorpt_process_details
;
        CrysAlisPro 1.171.40.59a (Rigaku Oxford Diffraction, 2019)
Numerical absorption correction based on gaussian integration over
                        a multifaceted crystal model
        Empirical absorption correction using spherical harmonics,
 implemented in SCALE3 ABSPACK scaling algorithm.
;
_exptl_crystal_colour 'clear yellow'
_exptl_crystal_density_diffrn 1.305
_exptl_crystal_description needle
_exptl_crystal_F_000 1009
_exptl_crystal_size_max 0.185
_exptl_crystal_size_mid 0.034
_exptl_crystal_size_min 0.032
_refine_diff_density_max 0.306
_refine_diff_density_min -0.434
_refine_diff_density_rms 0.033
_refine_ls_extinction_method none
_refine_ls_goodness_of_fit_ref 1.045
_refine_ls_hydrogen_treatment mixed
_refine_ls_matrix_type full
_refine_ls_number_parameters 737
_refine_ls_number_reflns 10099
_refine_ls_number_restraints 868
_refine_ls_restrained_S_all 1.024
_refine_ls_R_factor_all 0.051
_refine_ls_R_factor_gt 0.0396
_refine_ls_shift/su_max 0.001
_refine_ls_shift/su_mean 0
_refine_ls_structure_factor_coef Fsqd
_refine_ls_weighting_details 'w=1/[\s^2^(Fo^2^)+(0.0508P)^2^+0.5937P] where P=(Fo^2^+2Fc^2^)/3'
_refine_ls_weighting_scheme calc
_refine_ls_wR_factor_gt 0.1036
_refine_ls_wR_factor_ref 0.1097
_reflns_Friedel_coverage 0
_reflns_number_gt 8210
_reflns_number_total 10099
_reflns_threshold_expression 'I > 2\s(I)'
_cod_data_source_file d0dt00745e2.cif
_cod_data_source_block 23a
_cod_depositor_comments 'Adding full bibliography for 7703777--7703788.cif.'
_cod_database_code 7703786
_shelx_estimated_absorpt_t_min 0.753
_shelx_estimated_absorpt_t_max 0.95
_shelx_shelxl_version_number 2018/3

loop_
_symmetry_equiv_pos_as_xyz
'x, y, z'
'-x, -y, -z'

loop_
_atom_site_label
_atom_site_type_symbol
_atom_site_fract_x
_atom_site_fract_y
_atom_site_fract_z
_atom_site_U_iso_or_equiv
_atom_site_adp_type
_atom_site_occupancy
_atom_site_site_symmetry_order
_atom_site_calc_flag
_atom_site_refinement_flags_posn
_atom_site_refinement_flags_adp
_atom_site_refinement_flags_occupancy
_atom_site_disorder_assembly
_atom_site_disorder_group
Cl1 Cl 0.90895(3) 0.25032(3) -0.04854(3) 0.04667(10) Uani 1 1 d . . . . .
Cl2 Cl 0.22293(3) 0.53644(3) 0.38886(3) 0.05342(12) Uani 1 1 d . . . . .
O1 O 0.28585(11) 0.30472(8) 0.81146(8) 0.0576(3) Uani 1 1 d . . . . .
O2 O 0.28678(12) 0.14151(8) 0.74911(8) 0.0594(3) Uani 1 1 d . . . . .
O3 O 0.28903(9) 0.23085(9) 0.25623(8) 0.0512(3) Uani 1 1 d . . . . .
O4 O 0.10843(10) 0.20277(10) 0.35809(8) 0.0591(3) Uani 1 1 d . . . . .
N1 N 0.37247(10) 0.29334(9) 0.64689(9) 0.0428(3) Uani 1 1 d . . . . .
N2 N 0.18166(11) 0.28221(10) 0.69876(9) 0.0451(3) Uani 1 1 d . . . . .
N3 N 0.13399(11) 0.31382(10) 0.21360(10) 0.0490(3) Uani 1 1 d . . . . .
N4 N 0.14729(11) 0.13595(10) 0.20720(9) 0.0463(3) Uani 1 1 d . . . . .
C1 C 0.31573(14) 0.25741(12) 0.88528(11) 0.0460(4) Uani 1 1 d . . . . .
C2 C 0.32447(13) 0.15063(12) 0.89375(10) 0.0446(4) Uani 1 1 d . . . . .
C3 C 0.30603(14) 0.09259(12) 0.82640(11) 0.0477(4) Uani 1 1 d . . . . .
C4 C 0.30894(17) -0.01098(13) 0.83644(13) 0.0589(5) Uani 1 1 d . . . . .
H4 H 0.293761 -0.049232 0.791593 0.071 Uiso 1 1 calc R U . . .
C5 C 0.33476(18) -0.06027(14) 0.91422(14) 0.0662(5) Uani 1 1 d . . . . .
H5 H 0.335867 -0.13233 0.922061 0.079 Uiso 1 1 calc R U . . .
C6 C 0.35817(17) -0.00630(15) 0.97841(13) 0.0634(5) Uani 1 1 d . . . . .
H6 H 0.378281 -0.041254 1.028994 0.076 Uiso 1 1 calc R U . . .
C7 C 0.35306(14) 0.10031(13) 0.97100(11) 0.0513(4) Uani 1 1 d . . . . .
C8 C 0.37449(16) 0.16122(16) 1.03591(12) 0.0610(5) Uani 1 1 d . . . . .
H8 H 0.395457 0.129814 1.087466 0.073 Uiso 1 1 calc R U . . .
C9 C 0.36543(16) 0.26407(15) 1.02532(12) 0.0597(5) Uani 1 1 d . . . . .
H9 H 0.379844 0.303175 1.069929 0.072 Uiso 1 1 calc R U . . .
C10 C 0.33516(15) 0.31379(14) 0.94971(12) 0.0532(4) Uani 1 1 d . . . . .
H10 H 0.328361 0.385588 0.943638 0.064 Uiso 1 1 calc R U . . .
C11 C 0.48048(14) 0.29662(13) 0.63519(13) 0.0531(4) Uani 1 1 d . . . . .
H11 H 0.511214 0.269284 0.682865 0.064 Uiso 1 1 calc R U . . .
C12 C 0.54717(14) 0.33924(13) 0.55470(14) 0.0554(4) Uani 1 1 d . . . . .
H12 H 0.623534 0.342443 0.547041 0.067 Uiso 1 1 calc R U . . .
C13 C 0.50219(13) 0.37724(12) 0.48534(13) 0.0488(4) Uani 1 1 d . . . . .
H13 H 0.54788 0.404684 0.428823 0.059 Uiso 1 1 calc R U . . .
C14 C 0.39009(12) 0.37551(11) 0.49785(11) 0.0422(3) Uani 1 1 d . . . . .
H14 H 0.357756 0.402662 0.451106 0.051 Uiso 1 1 calc R U . . .
C15 C 0.32787(12) 0.33331(10) 0.57987(10) 0.0371(3) Uani 1 1 d . . . . .
C16 C 0.20919(12) 0.32470(11) 0.61171(10) 0.0394(3) Uani 1 1 d . . . . .
C17 C 0.13188(13) 0.35588(12) 0.56669(12) 0.0475(4) Uani 1 1 d . . . . .
H17 H 0.151671 0.386039 0.505575 0.057 Uiso 1 1 calc R U . . .
C18 C 0.02357(14) 0.34148(14) 0.61421(15) 0.0596(5) Uani 1 1 d . . . . .
H18 H -0.032482 0.362357 0.585723 0.071 Uiso 1 1 calc R U . . .
C19 C -0.00266(15) 0.29698(15) 0.70261(15) 0.0634(5) Uani 1 1 d . . . . .
H19 H -0.076768 0.286581 0.734777 0.076 Uiso 1 1 calc R U . . .
C20 C 0.07786(15) 0.26772(14) 0.74415(13) 0.0580(4) Uani 1 1 d . . . . .
H20 H 0.059777 0.237178 0.805158 0.07 Uiso 1 1 calc R U . . .
C21 C 0.33518(14) 0.19855(11) 0.32532(11) 0.0453(4) Uani 1 1 d . . . . .
C22 C 0.26768(15) 0.15801(11) 0.40937(11) 0.0478(4) Uani 1 1 d . . . . .
C23 C 0.15322(16) 0.15694(13) 0.42419(12) 0.0529(4) Uani 1 1 d . . . . .
C24 C 0.0874(2) 0.11393(15) 0.50411(13) 0.0682(5) Uani 1 1 d . . . . .
H24 H 0.010786 0.11218 0.513035 0.082 Uiso 1 1 calc R U . . .
C25 C 0.1354(3) 0.07228(16) 0.57295(14) 0.0821(7) Uani 1 1 d . . . . .
H25 H 0.090009 0.042259 0.628583 0.098 Uiso 1 1 calc R U . . .
C26 C 0.2444(3) 0.07389(15) 0.56197(14) 0.0786(7) Uani 1 1 d . . . . .
H26 H 0.273819 0.045577 0.610103 0.094 Uiso 1 1 calc R U . . .
C27 C 0.31538(19) 0.11713(12) 0.47979(13) 0.0606(5) Uani 1 1 d . . . . .
C28 C 0.4296(2) 0.12275(14) 0.46306(16) 0.0707(6) Uani 1 1 d . . . . .
H28 H 0.46348 0.095858 0.508922 0.085 Uiso 1 1 calc R U . . .
C29 C 0.49201(18) 0.16604(14) 0.38239(17) 0.0664(5) Uani 1 1 d . . . . .
H29 H 0.568474 0.170523 0.373606 0.08 Uiso 1 1 calc R U . . .
C30 C 0.44549(15) 0.20432(12) 0.31167(14) 0.0542(4) Uani 1 1 d . . . . .
H30 H 0.489995 0.233683 0.255372 0.065 Uiso 1 1 calc R U . . .
C31 C 0.14156(16) 0.41138(14) 0.22787(14) 0.0604(5) Uani 1 1 d . . . . .
H31 H 0.168325 0.428497 0.277155 0.073 Uiso 1 1 calc R U . . .
C32 C 0.1105(2) 0.48667(15) 0.17104(17) 0.0757(6) Uani 1 1 d . . . . .
H32 H 0.116055 0.555936 0.18073 0.091 Uiso 1 1 calc R U . . .
C33 C 0.0715(2) 0.46117(15) 0.10027(18) 0.0844(7) Uani 1 1 d . . . . .
H33 H 0.050022 0.51307 0.060966 0.101 Uiso 1 1 calc R U . . .
C34 C 0.0633(2) 0.36032(14) 0.08569(16) 0.0731(6) Uani 1 1 d . . . . .
H34 H 0.036031 0.341864 0.037074 0.088 Uiso 1 1 calc R U . . .
C35 C 0.09592(15) 0.28768(13) 0.14422(13) 0.0522(4) Uani 1 1 d . . . . .
C36 C 0.10133(14) 0.17736(12) 0.14162(12) 0.0499(4) Uani 1 1 d . . . . .
C37 C 0.06757(17) 0.11859(13) 0.08444(14) 0.0615(5) Uani 1 1 d . . . . .
H37 H 0.034438 0.148276 0.039048 0.074 Uiso 1 1 calc R U . . .
C38 C 0.08350(17) 0.01470(14) 0.09525(15) 0.0651(5) Uani 1 1 d . . . . .
H38 H 0.061722 -0.027939 0.056499 0.078 Uiso 1 1 calc R U . . .
C39 C 0.13093(16) -0.02703(13) 0.16215(14) 0.0602(5) Uani 1 1 d . . . . .
H39 H 0.141999 -0.098238 0.169609 0.072 Uiso 1 1 calc R U . . .
C40 C 0.16198(14) 0.03541(13) 0.21788(13) 0.0531(4) Uani 1 1 d . . . . .
H40 H 0.19412 0.007037 0.264353 0.064 Uiso 1 1 calc R U . . .
C41 C 0.30446(15) 0.88490(13) 0.37549(13) 0.0545(4) Uani 1 1 d . . . . .
H41 H 0.280269 0.905033 0.435567 0.065 Uiso 1 1 calc R U . . .
C42 C 0.25955(14) 0.80094(13) 0.35181(13) 0.0515(4) Uani 1 1 d . . . . .
H42 H 0.20382 0.763464 0.395615 0.062 Uiso 1 1 calc R U . . .
C43 C 0.29533(14) 0.77148(13) 0.26498(12) 0.0500(4) Uani 1 1 d . . . . .
H43 H 0.265701 0.712505 0.249618 0.06 Uiso 1 1 calc R U . . .
C44 C 0.37401(14) 0.82707(13) 0.20002(12) 0.0503(4) Uani 1 1 d . . . . .
H44 H 0.397618 0.807319 0.139772 0.06 Uiso 1 1 calc R U . . .
C45 C 0.41821(14) 0.91179(12) 0.22339(13) 0.0524(4) Uani 1 1 d . . . . .
H45 H 0.471673 0.951008 0.178867 0.063 Uiso 1 1 calc R U . . .
C46 C 0.38478(15) 0.93927(12) 0.31107(13) 0.0543(4) Uani 1 1 d . . . . .
H46 H 0.417203 0.99606 0.327394 0.065 Uiso 1 1 calc R U . . .
C47A C 0.8404(4) 0.2164(4) 0.3008(4) 0.0713(14) Uani 0.500(9) 1 d G U P A 1
H47A H 0.854981 0.14563 0.305088 0.086 Uiso 0.500(9) 1 calc R U P A 1
C48A C 0.8238(5) 0.2650(4) 0.2206(3) 0.0696(13) Uani 0.500(9) 1 d G U P A 1
H48A H 0.826896 0.227405 0.170006 0.083 Uiso 0.500(9) 1 calc R U P A 1
C49A C 0.8025(6) 0.3686(4) 0.2144(4) 0.0947(17) Uani 0.500(9) 1 d G U P A 1
H49A H 0.791089 0.401756 0.159557 0.114 Uiso 0.500(9) 1 calc R U P A 1
C50A C 0.7979(5) 0.4235(4) 0.2884(5) 0.0928(16) Uani 0.500(9) 1 d G U P A 1
H50A H 0.783366 0.494333 0.284191 0.111 Uiso 0.500(9) 1 calc R U P A 1
C51A C 0.8146(5) 0.3750(6) 0.3687(3) 0.0793(16) Uani 0.500(9) 1 d G U P A 1
H51A H 0.811451 0.41256 0.419274 0.095 Uiso 0.500(9) 1 calc R U P A 1
C52A C 0.8359(4) 0.2714(6) 0.3749(3) 0.0746(16) Uani 0.500(9) 1 d G U P A 1
H52A H 0.847258 0.238209 0.429724 0.09 Uiso 0.500(9) 1 calc R U P A 1
C47B C 0.8242(5) 0.1993(3) 0.2839(4) 0.0718(14) Uani 0.500(9) 1 d G U P A 2
H47B H 0.836083 0.130764 0.270169 0.086 Uiso 0.500(9) 1 calc R U P A 2
C48B C 0.7870(6) 0.2694(5) 0.2249(3) 0.0896(17) Uani 0.500(9) 1 d G U P A 2
H48B H 0.773491 0.248786 0.170889 0.108 Uiso 0.500(9) 1 calc R U P A 2
C49B C 0.7696(6) 0.3696(4) 0.2450(5) 0.0913(16) Uani 0.500(9) 1 d G U P A 2
H49B H 0.744176 0.417478 0.204695 0.11 Uiso 0.500(9) 1 calc R U P A 2
C50B C 0.7894(5) 0.3997(4) 0.3241(5) 0.0847(15) Uani 0.500(9) 1 d G U P A 2
H50B H 0.777451 0.468149 0.33778 0.102 Uiso 0.500(9) 1 calc R U P A 2
C51B C 0.8265(4) 0.3296(5) 0.3830(3) 0.0733(15) Uani 0.500(9) 1 d G U P A 2
H51B H 0.840043 0.350129 0.43706 0.088 Uiso 0.500(9) 1 calc R U P A 2
C52B C 0.8439(4) 0.2294(5) 0.3629(3) 0.0674(13) Uani 0.500(9) 1 d G U P A 2
H52B H 0.869359 0.181436 0.403256 0.081 Uiso 0.500(9) 1 calc R U P A 2
O5 O 0.4396(2) 0.4857(2) 0.29026(16) 0.0591(6) Uani 0.5 1 d D . P B -1
H5A H 0.3736(15) 0.5130(18) 0.3163(16) 0.089 Uiso 1 1 d D U . C -1
O6 O 0.5430(6) 0.4342(6) 0.1530(4) 0.0465(12) Uani 0.5 1 d . . P B -1
O7 O 0.3927(7) 0.5479(6) 0.1545(4) 0.0487(11) Uani 0.5 1 d . . P B -1
C53 C 0.5674(3) 0.4354(2) 0.0597(3) 0.0408(6) Uani 0.5 1 d . . P B -1
C54 C 0.6499(6) 0.3785(7) 0.0157(5) 0.0454(14) Uani 0.5 1 d . . P B -1
H54 H 0.691038 0.336508 0.048566 0.055 Uiso 0.5 1 calc R U P B -1
C55 C 0.6738(3) 0.3828(3) -0.0803(3) 0.0561(9) Uani 0.5 1 d . . P B -1
H55 H 0.731752 0.342745 -0.111821 0.067 Uiso 0.5 1 calc R U P B -1
C56 C 0.6162(10) 0.4425(10) -0.1292(6) 0.0547(17) Uani 0.5 1 d . . P B -1
H56 H 0.63362 0.443262 -0.1937 0.066 Uiso 0.5 1 calc R U P B -1
C57 C 0.5299(3) 0.5037(2) -0.0832(2) 0.0451(7) Uani 0.5 1 d . . P B -1
C58 C 0.5034(10) 0.4989(10) 0.0139(5) 0.0366(13) Uani 0.5 1 d . . P B -1
C59 C 0.4175(3) 0.5559(2) 0.0601(3) 0.0416(7) Uani 0.5 1 d . . P B -1
C60 C 0.3571(7) 0.6176(7) 0.0161(5) 0.0496(16) Uani 0.5 1 d . . P B -1
H60 H 0.297853 0.655203 0.049057 0.06 Uiso 0.5 1 calc R U P B -1
C61 C 0.3849(4) 0.6245(3) -0.0809(4) 0.0561(9) Uani 0.5 1 d . . P B -1
H61 H 0.344317 0.6686 -0.112697 0.067 Uiso 0.5 1 calc R U P B -1
C62 C 0.4672(11) 0.5703(10) -0.1290(8) 0.0565(19) Uani 0.5 1 d . . P B -1
H62 H 0.483565 0.576422 -0.193658 0.068 Uiso 0.5 1 calc R U P B -1
B3 B 0.4576(3) 0.4895(3) 0.1996(3) 0.0445(8) Uani 0.5 1 d . . P B -1
B1 B 0.28300(18) 0.24932(14) 0.73710(13) 0.0496(4) Uani 1 1 d . . . . .
B2 B 0.17516(16) 0.21984(15) 0.26800(13) 0.0489(4) Uani 1 1 d . . . . .

loop_
_atom_site_aniso_label
_atom_site_aniso_U_11
_atom_site_aniso_U_22
_atom_site_aniso_U_33
_atom_site_aniso_U_23
_atom_site_aniso_U_13
_atom_site_aniso_U_12
Cl1 0.0507(2) 0.0456(2) 0.0467(2) -0.00326(15) -0.01856(16) 0.00406(15)
Cl2 0.0640(2) 0.0404(2) 0.0658(3) 0.00533(17) -0.0379(2) -0.00391(17)
O1 0.0940(9) 0.0387(6) 0.0490(7) -0.0049(5) -0.0340(6) -0.0040(6)
O2 0.1033(10) 0.0382(6) 0.0489(7) -0.0021(5) -0.0419(7) -0.0058(6)
O3 0.0514(6) 0.0635(7) 0.0429(6) 0.0025(5) -0.0222(5) -0.0035(5)
O4 0.0546(7) 0.0771(9) 0.0478(7) -0.0040(6) -0.0171(5) -0.0051(6)
N1 0.0487(7) 0.0355(6) 0.0511(8) -0.0032(5) -0.0258(6) 0.0030(5)
N2 0.0511(7) 0.0422(7) 0.0428(7) -0.0058(5) -0.0129(6) -0.0038(6)
N3 0.0554(8) 0.0458(7) 0.0535(8) -0.0121(6) -0.0255(6) 0.0050(6)
N4 0.0514(7) 0.0431(7) 0.0504(8) -0.0013(6) -0.0254(6) 0.0027(6)
C1 0.0567(9) 0.0451(8) 0.0375(8) -0.0004(6) -0.0150(7) -0.0120(7)
C2 0.0516(9) 0.0451(8) 0.0375(8) 0.0022(6) -0.0128(7) -0.0139(7)
C3 0.0630(10) 0.0404(8) 0.0438(9) 0.0034(7) -0.0229(7) -0.0118(7)
C4 0.0842(13) 0.0410(9) 0.0577(11) 0.0015(8) -0.0300(10) -0.0161(8)
C5 0.0925(14) 0.0417(9) 0.0656(12) 0.0134(8) -0.0281(11) -0.0157(9)
C6 0.0862(13) 0.0563(11) 0.0480(10) 0.0167(8) -0.0246(9) -0.0134(9)
C7 0.0607(10) 0.0559(10) 0.0371(8) 0.0073(7) -0.0150(7) -0.0149(8)
C8 0.0758(12) 0.0716(12) 0.0384(9) 0.0033(8) -0.0215(8) -0.0158(10)
C9 0.0750(12) 0.0690(12) 0.0390(9) -0.0084(8) -0.0188(8) -0.0203(9)
C10 0.0655(10) 0.0514(10) 0.0443(9) -0.0067(7) -0.0146(8) -0.0167(8)
C11 0.0531(9) 0.0453(9) 0.0717(12) -0.0024(8) -0.0371(9) 0.0040(7)
C12 0.0425(8) 0.0451(9) 0.0842(13) -0.0042(8) -0.0269(8) -0.0002(7)
C13 0.0450(8) 0.0366(8) 0.0640(11) -0.0035(7) -0.0132(7) -0.0009(6)
C14 0.0451(8) 0.0348(7) 0.0500(9) -0.0032(6) -0.0186(7) 0.0024(6)
C15 0.0413(7) 0.0306(7) 0.0443(8) -0.0046(6) -0.0194(6) 0.0023(5)
C16 0.0433(8) 0.0338(7) 0.0436(8) -0.0054(6) -0.0153(6) 0.0006(6)
C17 0.0449(8) 0.0435(8) 0.0593(10) -0.0056(7) -0.0228(7) 0.0023(6)
C18 0.0443(9) 0.0549(10) 0.0862(14) -0.0158(9) -0.0259(9) 0.0049(8)
C19 0.0454(9) 0.0653(12) 0.0756(13) -0.0208(10) -0.0030(9) -0.0046(8)
C20 0.0582(10) 0.0596(11) 0.0520(10) -0.0123(8) -0.0035(8) -0.0098(8)
C21 0.0598(9) 0.0352(8) 0.0494(9) -0.0065(6) -0.0284(7) 0.0004(7)
C22 0.0756(11) 0.0323(8) 0.0441(9) -0.0099(6) -0.0282(8) 0.0001(7)
C23 0.0730(11) 0.0459(9) 0.0421(9) -0.0090(7) -0.0168(8) -0.0068(8)
C24 0.0950(15) 0.0512(11) 0.0523(11) -0.0093(8) -0.0056(10) -0.0115(10)
C25 0.144(2) 0.0481(11) 0.0453(11) -0.0026(8) -0.0097(13) -0.0027(13)
C26 0.155(2) 0.0432(10) 0.0473(11) -0.0072(8) -0.0438(13) 0.0107(12)
C27 0.1098(15) 0.0335(8) 0.0529(10) -0.0119(7) -0.0446(10) 0.0096(9)
C28 0.1132(17) 0.0431(10) 0.0826(14) -0.0201(9) -0.0701(13) 0.0217(10)
C29 0.0789(13) 0.0448(10) 0.0972(16) -0.0205(10) -0.0577(12) 0.0127(9)
C30 0.0594(10) 0.0389(8) 0.0735(12) -0.0095(8) -0.0324(9) 0.0024(7)
C31 0.0696(12) 0.0530(10) 0.0694(12) -0.0232(9) -0.0312(10) 0.0045(9)
C32 0.0974(16) 0.0439(10) 0.1017(17) -0.0216(10) -0.0504(14) 0.0140(10)
C33 0.125(2) 0.0434(10) 0.1109(19) -0.0138(11) -0.0770(17) 0.0215(11)
C34 0.1082(17) 0.0449(10) 0.0902(15) -0.0123(10) -0.0682(14) 0.0173(10)
C35 0.0649(10) 0.0413(8) 0.0627(11) -0.0104(7) -0.0371(9) 0.0085(7)
C36 0.0603(10) 0.0411(8) 0.0587(10) -0.0057(7) -0.0344(8) 0.0073(7)
C37 0.0852(13) 0.0434(9) 0.0751(13) -0.0105(8) -0.0541(11) 0.0105(9)
C38 0.0854(13) 0.0417(9) 0.0859(14) -0.0138(9) -0.0517(12) 0.0068(9)
C39 0.0697(11) 0.0380(9) 0.0822(13) -0.0016(8) -0.0381(10) 0.0038(8)
C40 0.0563(10) 0.0465(9) 0.0621(11) 0.0065(8) -0.0297(8) 0.0023(7)
C41 0.0689(11) 0.0412(9) 0.0542(10) -0.0064(7) -0.0179(8) 0.0103(8)
C42 0.0502(9) 0.0427(9) 0.0593(11) 0.0037(7) -0.0137(8) 0.0025(7)
C43 0.0529(9) 0.0432(9) 0.0606(11) -0.0019(7) -0.0277(8) -0.0011(7)
C44 0.0588(10) 0.0482(9) 0.0475(9) 0.0015(7) -0.0231(8) 0.0044(7)
C45 0.0542(9) 0.0407(8) 0.0617(11) 0.0100(7) -0.0191(8) -0.0007(7)
C46 0.0640(10) 0.0333(8) 0.0709(12) -0.0053(8) -0.0271(9) 0.0017(7)
C47A 0.071(3) 0.071(3) 0.081(3) -0.012(2) -0.033(2) -0.006(2)
C48A 0.065(3) 0.084(3) 0.072(2) -0.020(2) -0.034(2) 0.000(2)
C49A 0.125(4) 0.088(3) 0.074(3) -0.008(3) -0.030(3) -0.007(3)
C50A 0.134(3) 0.075(3) 0.070(3) -0.008(3) -0.026(3) -0.014(3)
C51A 0.098(3) 0.080(4) 0.061(3) -0.009(3) -0.021(2) -0.011(3)
C52A 0.082(3) 0.082(4) 0.059(2) -0.005(3) -0.016(2) 0.003(3)
C47B 0.076(3) 0.081(3) 0.074(3) -0.012(2) -0.045(2) -0.019(2)
C48B 0.107(4) 0.089(3) 0.094(3) -0.010(2) -0.061(3) -0.009(3)
C49B 0.126(4) 0.080(3) 0.075(3) -0.003(3) -0.041(3) 0.006(3)
C50B 0.117(3) 0.065(3) 0.066(3) -0.006(3) -0.012(3) -0.012(2)
C51B 0.093(3) 0.072(4) 0.060(2) -0.012(2) -0.025(2) -0.008(3)
C52B 0.068(2) 0.080(3) 0.060(2) -0.018(2) -0.022(2) -0.003(2)
O5 0.0590(14) 0.0725(17) 0.0432(13) -0.0045(11) -0.0108(11) 0.0185(12)
O6 0.048(2) 0.047(2) 0.045(3) -0.0042(18) -0.0133(17) 0.0075(16)
O7 0.0535(19) 0.0473(19) 0.045(3) -0.004(2) -0.013(2) 0.0097(13)
C53 0.0447(16) 0.0396(17) 0.0403(19) -0.0066(14) -0.0140(14) -0.0004(13)
C54 0.047(2) 0.039(2) 0.052(4) -0.007(3) -0.016(3) 0.0047(16)
C55 0.058(2) 0.058(2) 0.055(2) -0.0218(19) -0.0125(18) 0.0094(17)
C56 0.063(4) 0.055(4) 0.044(5) -0.009(3) -0.008(3) -0.001(2)
C57 0.0547(18) 0.0404(17) 0.0433(19) -0.0059(14) -0.0172(15) -0.0060(14)
C58 0.0453(18) 0.0322(12) 0.035(4) -0.007(4) -0.014(3) -0.0025(11)
C59 0.0448(16) 0.0374(16) 0.0446(19) -0.0020(13) -0.0154(14) -0.0018(13)
C60 0.053(3) 0.043(2) 0.056(4) -0.002(3) -0.021(3) 0.0072(17)
C61 0.066(2) 0.046(2) 0.062(3) 0.0081(19) -0.032(2) -0.0023(17)
C62 0.071(3) 0.046(3) 0.060(5) -0.005(3) -0.029(3) -0.006(2)
B3 0.0459(18) 0.0447(19) 0.0437(19) -0.0045(15) -0.0132(15) 0.0042(14)
B1 0.0702(12) 0.0395(9) 0.0460(10) -0.0023(8) -0.0276(9) -0.0027(8)
B2 0.0530(10) 0.0535(11) 0.0457(10) -0.0050(8) -0.0223(8) -0.0005(8)

loop_
_atom_type_symbol
_atom_type_description
_atom_type_scat_dispersion_real
_atom_type_scat_dispersion_imag
_atom_type_scat_source
C C 0.0181 0.0091 'International Tables Vol C Tables 4.2.6.8 and 6.1.1.4'
H H 0 0 'International Tables Vol C Tables 4.2.6.8 and 6.1.1.4'
B B 0.009 0.0039 'International Tables Vol C Tables 4.2.6.8 and 6.1.1.4'
Cl Cl 0.3639 0.7018 'International Tables Vol C Tables 4.2.6.8 and 6.1.1.4'
N N 0.0311 0.018 'International Tables Vol C Tables 4.2.6.8 and 6.1.1.4'
O O 0.0492 0.0322 'International Tables Vol C Tables 4.2.6.8 and 6.1.1.4'

loop_
_exptl_crystal_face_index_h
_exptl_crystal_face_index_k
_exptl_crystal_face_index_l
_exptl_crystal_face_perp_dist
1 8 -2 0.0131
1 -1 -9 0.0649
8 -1 1 0.0195
-8 1 -1 0.0136
2 2 10 0.083
-4 -7 1 0.0132
5 -6 1 0.0154

loop_
_geom_angle_atom_site_label_1
_geom_angle_atom_site_label_2
_geom_angle_atom_site_label_3
_geom_angle
_geom_angle_site_symmetry_1
_geom_angle_site_symmetry_3
_geom_angle_publ_flag
C1 O1 B1 120.00(13) . . ?
C3 O2 B1 120.80(13) . . ?
C21 O3 B2 120.29(13) . . ?
C23 O4 B2 118.55(14) . . ?
C11 N1 C15 120.13(14) . . ?
C11 N1 B1 126.93(13) . . ?
C15 N1 B1 112.89(12) . . ?
C20 N2 C16 121.08(15) . . ?
C20 N2 B1 125.22(15) . . ?
C16 N2 B1 113.66(13) . . ?
C31 N3 C35 121.10(15) . . ?
C31 N3 B2 125.58(14) . . ?
C35 N3 B2 113.16(14) . . ?
C40 N4 C36 120.40(14) . . ?
C40 N4 B2 127.24(13) . . ?
C36 N4 B2 112.33(13) . . ?
C10 C1 O1 119.73(15) . . ?
C10 C1 C2 121.15(15) . . ?
O1 C1 C2 119.11(14) . . ?
C3 C2 C1 121.08(14) . . ?
C3 C2 C7 119.17(15) . . ?
C1 C2 C7 119.75(15) . . ?
O2 C3 C4 119.69(15) . . ?
O2 C3 C2 118.98(14) . . ?
C4 C3 C2 121.32(15) . . ?
C3 C4 C5 119.05(17) . . ?
C3 C4 H4 120.5 . . ?
C5 C4 H4 120.5 . . ?
C6 C5 C4 121.06(17) . . ?
C6 C5 H5 119.5 . . ?
C4 C5 H5 119.5 . . ?
C5 C6 C7 121.07(16) . . ?
C5 C6 H6 119.5 . . ?
C7 C6 H6 119.5 . . ?
C6 C7 C8 124.12(16) . . ?
C6 C7 C2 118.20(16) . . ?
C8 C7 C2 117.68(16) . . ?
C9 C8 C7 120.88(16) . . ?
C9 C8 H8 119.6 . . ?
C7 C8 H8 119.6 . . ?
C8 C9 C10 121.45(16) . . ?
C8 C9 H9 119.3 . . ?
C10 C9 H9 119.3 . . ?
C1 C10 C9 119.08(17) . . ?
C1 C10 H10 120.5 . . ?
C9 C10 H10 120.5 . . ?
N1 C11 C12 120.54(15) . . ?
N1 C11 H11 119.7 . . ?
C12 C11 H11 119.7 . . ?
C11 C12 C13 119.40(15) . . ?
C11 C12 H12 120.3 . . ?
C13 C12 H12 120.3 . . ?
C12 C13 C14 120.16(16) . . ?
C12 C13 H13 119.9 . . ?
C14 C13 H13 119.9 . . ?
C15 C14 C13 117.72(14) . . ?
C15 C14 H14 121.1 . . ?
C13 C14 H14 121.1 . . ?
N1 C15 C14 122.00(13) . . ?
N1 C15 C16 109.11(13) . . ?
C14 C15 C16 128.87(13) . . ?
N2 C16 C17 121.71(15) . . ?
N2 C16 C15 109.28(12) . . ?
C17 C16 C15 128.98(14) . . ?
C16 C17 C18 117.25(17) . . ?
C16 C17 H17 121.4 . . ?
C18 C17 H17 121.4 . . ?
C19 C18 C17 120.08(17) . . ?
C19 C18 H18 120 . . ?
C17 C18 H18 120 . . ?
C20 C19 C18 120.11(17) . . ?
C20 C19 H19 119.9 . . ?
C18 C19 H19 119.9 . . ?
N2 C20 C19 119.76(18) . . ?
N2 C20 H20 120.1 . . ?
C19 C20 H20 120.1 . . ?
O3 C21 C30 119.84(16) . . ?
O3 C21 C22 118.91(14) . . ?
C30 C21 C22 121.24(15) . . ?
C21 C22 C23 120.73(14) . . ?
C21 C22 C27 119.52(17) . . ?
C23 C22 C27 119.74(17) . . ?
C24 C23 O4 119.98(18) . . ?
C24 C23 C22 121.10(18) . . ?
O4 C23 C22 118.89(15) . . ?
C23 C24 C25 118.8(2) . . ?
C23 C24 H24 120.6 . . ?
C25 C24 H24 120.6 . . ?
C26 C25 C24 121.8(2) . . ?
C26 C25 H25 119.1 . . ?
C24 C25 H25 119.1 . . ?
C25 C26 C27 121.1(2) . . ?
C25 C26 H26 119.4 . . ?
C27 C26 H26 119.4 . . ?
C28 C27 C26 124.74(19) . . ?
C28 C27 C22 117.80(19) . . ?
C26 C27 C22 117.5(2) . . ?
C29 C28 C27 121.11(17) . . ?
C29 C28 H28 119.4 . . ?
C27 C28 H28 119.4 . . ?
C28 C29 C30 121.31(19) . . ?
C28 C29 H29 119.3 . . ?
C30 C29 H29 119.3 . . ?
C21 C30 C29 118.93(19) . . ?
C21 C30 H30 120.5 . . ?
C29 C30 H30 120.5 . . ?
N3 C31 C32 119.89(17) . . ?
N3 C31 H31 120.1 . . ?
C32 C31 H31 120.1 . . ?
C33 C32 C31 119.62(19) . . ?
C33 C32 H32 120.2 . . ?
C31 C32 H32 120.2 . . ?
C32 C33 C34 120.53(19) . . ?
C32 C33 H33 119.7 . . ?
C34 C33 H33 119.7 . . ?
C35 C34 C33 117.66(18) . . ?
C35 C34 H34 121.2 . . ?
C33 C34 H34 121.2 . . ?
N3 C35 C34 121.20(16) . . ?
N3 C35 C36 109.77(14) . . ?
C34 C35 C36 128.97(16) . . ?
N4 C36 C37 121.67(15) . . ?
N4 C36 C35 109.22(14) . . ?
C37 C36 C35 129.11(15) . . ?
C36 C37 C38 117.81(16) . . ?
C36 C37 H37 121.1 . . ?
C38 C37 H37 121.1 . . ?
C39 C38 C37 120.19(17) . . ?
C39 C38 H38 119.9 . . ?
C37 C38 H38 119.9 . . ?
C40 C39 C38 119.38(16) . . ?
C40 C39 H39 120.3 . . ?
C38 C39 H39 120.3 . . ?
N4 C40 C39 120.54(15) . . ?
N4 C40 H40 119.7 . . ?
C39 C40 H40 119.7 . . ?
C46 C41 C42 119.42(17) . . ?
C46 C41 H41 120.3 . . ?
C42 C41 H41 120.3 . . ?
C43 C42 C41 120.18(16) . . ?
C43 C42 H42 119.9 . . ?
C41 C42 H42 119.9 . . ?
C42 C43 C44 120.41(16) . . ?
C42 C43 H43 119.8 . . ?
C44 C43 H43 119.8 . . ?
C43 C44 C45 119.45(17) . . ?
C43 C44 H44 120.3 . . ?
C45 C44 H44 120.3 . . ?
C46 C45 C44 120.04(16) . . ?
C46 C45 H45 120 . . ?
C44 C45 H45 120 . . ?
C45 C46 C41 120.46(16) . . ?
C45 C46 H46 119.8 . . ?
C41 C46 H46 119.8 . . ?
C48A C47A C52A 120 . . ?
C48A C47A H47A 120 . . ?
C52A C47A H47A 120 . . ?
C49A C48A C47A 120 . . ?
C49A C48A H48A 120 . . ?
C47A C48A H48A 120 . . ?
C50A C49A C48A 120 . . ?
C50A C49A H49A 120 . . ?
C48A C49A H49A 120 . . ?
C49A C50A C51A 120 . . ?
C49A C50A H50A 120 . . ?
C51A C50A H50A 120 . . ?
C52A C51A C50A 120 . . ?
C52A C51A H51A 120 . . ?
C50A C51A H51A 120 . . ?
C51A C52A C47A 120 . . ?
C51A C52A H52A 120 . . ?
C47A C52A H52A 120 . . ?
C48B C47B C52B 120 . . ?
C48B C47B H47B 120 . . ?
C52B C47B H47B 120 . . ?
C49B C48B C47B 120 . . ?
C49B C48B H48B 120 . . ?
C47B C48B H48B 120 . . ?
C48B C49B C50B 120 . . ?
C48B C49B H49B 120 . . ?
C50B C49B H49B 120 . . ?
C51B C50B C49B 120 . . ?
C51B C50B H50B 120 . . ?
C49B C50B H50B 120 . . ?
C50B C51B C52B 120 . . ?
C50B C51B H51B 120 . . ?
C52B C51B H51B 120 . . ?
C51B C52B C47B 120 . . ?
C51B C52B H52B 120 . . ?
C47B C52B H52B 120 . . ?
B3 O5 H5A 111.2(16) . . ?
B3 O6 C53 121.1(5) . . ?
B3 O7 C59 119.8(6) . . ?
C54 C53 O6 119.9(5) . . ?
C54 C53 C58 123.0(6) . . ?
O6 C53 C58 117.1(6) . . ?
C53 C54 C55 118.4(6) . . ?
C53 C54 H54 120.8 . . ?
C55 C54 H54 120.8 . . ?
C56 C55 C54 122.0(7) . . ?
C56 C55 H55 119 . . ?
C54 C55 H55 119 . . ?
C55 C56 C57 119.7(7) . . ?
C55 C56 H56 120.1 . . ?
C57 C56 H56 120.1 . . ?
C56 C57 C58 119.0(6) . . ?
C56 C57 C62 123.5(7) . . ?
C58 C57 C62 117.6(7) . . ?
C59 C58 C53 122.4(5) . . ?
C59 C58 C57 119.8(6) . . ?
C53 C58 C57 117.9(8) . . ?
C60 C59 O7 119.5(5) . . ?
C60 C59 C58 122.2(5) . . ?
O7 C59 C58 118.2(4) . . ?
C59 C60 C61 118.2(7) . . ?
C59 C60 H60 120.9 . . ?
C61 C60 H60 120.9 . . ?
C62 C61 C60 121.8(6) . . ?
C62 C61 H61 119.1 . . ?
C60 C61 H61 119.1 . . ?
C61 C62 C57 120.4(8) . . ?
C61 C62 H62 119.8 . . ?
C57 C62 H62 119.8 . . ?
O5 B3 O6 117.7(4) . . ?
O5 B3 O7 121.0(4) . . ?
O6 B3 O7 121.3(5) . . ?
O1 B1 O2 118.62(14) . . ?
O1 B1 N2 110.67(15) . . ?
O2 B1 N2 108.76(14) . . ?
O1 B1 N1 110.04(14) . . ?
O2 B1 N1 111.25(15) . . ?
N2 B1 N1 94.95(11) . . ?
O4 B2 O3 117.86(14) . . ?
O4 B2 N3 111.44(15) . . ?
O3 B2 N3 108.35(14) . . ?
O4 B2 N4 109.07(14) . . ?
O3 B2 N4 112.42(15) . . ?
N3 B2 N4 95.45(12) . . ?

loop_
_geom_bond_atom_site_label_1
_geom_bond_atom_site_label_2
_geom_bond_distance
_geom_bond_site_symmetry_2
_geom_bond_publ_flag
O1 C1 1.3706(19) . ?
O1 B1 1.418(2) . ?
O2 C3 1.3649(18) . ?
O2 B1 1.422(2) . ?
O3 C21 1.3640(18) . ?
O3 B2 1.423(2) . ?
O4 C23 1.368(2) . ?
O4 B2 1.416(2) . ?
N1 C11 1.341(2) . ?
N1 C15 1.3524(18) . ?
N1 B1 1.610(2) . ?
N2 C20 1.332(2) . ?
N2 C16 1.351(2) . ?
N2 B1 1.585(2) . ?
N3 C31 1.340(2) . ?
N3 C35 1.349(2) . ?
N3 B2 1.582(2) . ?
N4 C40 1.340(2) . ?
N4 C36 1.3511(19) . ?
N4 B2 1.615(2) . ?
C1 C10 1.365(2) . ?
C1 C2 1.411(2) . ?
C2 C3 1.410(2) . ?
C2 C7 1.422(2) . ?
C3 C4 1.365(2) . ?
C4 C5 1.408(2) . ?
C4 H4 0.95 . ?
C5 C6 1.362(3) . ?
C5 H5 0.95 . ?
C6 C7 1.406(3) . ?
C6 H6 0.95 . ?
C7 C8 1.418(3) . ?
C8 C9 1.361(3) . ?
C8 H8 0.95 . ?
C9 C10 1.408(3) . ?
C9 H9 0.95 . ?
C10 H10 0.95 . ?
C11 C12 1.376(3) . ?
C11 H11 0.95 . ?
C12 C13 1.377(2) . ?
C12 H12 0.95 . ?
C13 C14 1.390(2) . ?
C13 H13 0.95 . ?
C14 C15 1.369(2) . ?
C14 H14 0.95 . ?
C15 C16 1.465(2) . ?
C16 C17 1.374(2) . ?
C17 C18 1.389(2) . ?
C17 H17 0.95 . ?
C18 C19 1.378(3) . ?
C18 H18 0.95 . ?
C19 C20 1.368(3) . ?
C19 H19 0.95 . ?
C20 H20 0.95 . ?
C21 C30 1.368(2) . ?
C21 C22 1.409(2) . ?
C22 C23 1.416(3) . ?
C22 C27 1.423(2) . ?
C23 C24 1.367(3) . ?
C24 C25 1.408(3) . ?
C24 H24 0.95 . ?
C25 C26 1.355(4) . ?
C25 H25 0.95 . ?
C26 C27 1.419(3) . ?
C26 H26 0.95 . ?
C27 C28 1.412(3) . ?
C28 C29 1.360(3) . ?
C28 H28 0.95 . ?
C29 C30 1.408(3) . ?
C29 H29 0.95 . ?
C30 H30 0.95 . ?
C31 C32 1.375(3) . ?
C31 H31 0.95 . ?
C32 C33 1.372(3) . ?
C32 H32 0.95 . ?
C33 C34 1.386(3) . ?
C33 H33 0.95 . ?
C34 C35 1.379(2) . ?
C34 H34 0.95 . ?
C35 C36 1.464(2) . ?
C36 C37 1.376(2) . ?
C37 C38 1.385(2) . ?
C37 H37 0.95 . ?
C38 C39 1.380(2) . ?
C38 H38 0.95 . ?
C39 C40 1.375(3) . ?
C39 H39 0.95 . ?
C40 H40 0.95 . ?
C41 C46 1.380(3) . ?
C41 C42 1.382(2) . ?
C41 H41 0.95 . ?
C42 C43 1.376(3) . ?
C42 H42 0.95 . ?
C43 C44 1.380(2) . ?
C43 H43 0.95 . ?
C44 C45 1.384(2) . ?
C44 H44 0.95 . ?
C45 C46 1.376(3) . ?
C45 H45 0.95 . ?
C46 H46 0.95 . ?
C47A C48A 1.39 . ?
C47A C52A 1.39 . ?
C47A H47A 0.95 . ?
C48A C49A 1.39 . ?
C48A H48A 0.95 . ?
C49A C50A 1.39 . ?
C49A H49A 0.95 . ?
C50A C51A 1.39 . ?
C50A H50A 0.95 . ?
C51A C52A 1.39 . ?
C51A H51A 0.95 . ?
C52A H52A 0.95 . ?
C47B C48B 1.39 . ?
C47B C52B 1.39 . ?
C47B H47B 0.95 . ?
C48B C49B 1.39 . ?
C48B H48B 0.95 . ?
C49B C50B 1.39 . ?
C49B H49B 0.95 . ?
C50B C51B 1.39 . ?
C50B H50B 0.95 . ?
C51B C52B 1.39 . ?
C51B H51B 0.95 . ?
C52B H52B 0.95 . ?
O5 B3 1.338(4) . ?
O5 H5A 0.914(16) . ?
O6 B3 1.372(8) . ?
O6 C53 1.375(6) . ?
O7 B3 1.383(6) . ?
O7 C59 1.385(6) . ?
C53 C54 1.346(9) . ?
C53 C58 1.416(9) . ?
C54 C55 1.412(7) . ?
C54 H54 0.95 . ?
C55 C56 1.364(9) . ?
C55 H55 0.95 . ?
C56 C57 1.422(13) . ?
C56 H56 0.95 . ?
C57 C58 1.426(7) . ?
C57 C62 1.427(11) . ?
C58 C59 1.387(12) . ?
C59 C60 1.357(7) . ?
C60 C61 1.423(7) . ?
C60 H60 0.95 . ?
C61 C62 1.348(14) . ?
C61 H61 0.95 . ?
C62 H62 0.95 . ?

loop_
_geom_hbond_atom_site_label_D
_geom_hbond_atom_site_label_H
_geom_hbond_atom_site_label_A
_geom_hbond_distance_DH
_geom_hbond_distance_HA
_geom_hbond_distance_DA
_geom_hbond_angle_DHA
_geom_hbond_site_symmetry_A
_geom_hbond_publ_flag
O5 H5A Cl2 0.914(16) 1.983(18) 2.876(3) 165(2) . yes

loop_
_geom_torsion_atom_site_label_1
_geom_torsion_atom_site_label_2
_geom_torsion_atom_site_label_3
_geom_torsion_atom_site_label_4
_geom_torsion
_geom_torsion_site_symmetry_1
_geom_torsion_site_symmetry_2
_geom_torsion_site_symmetry_3
_geom_torsion_site_symmetry_4
_geom_torsion_publ_flag
B1 O1 C1 C10 169.59(17) . . . . ?
B1 O1 C1 C2 -11.2(2) . . . . ?
C10 C1 C2 C3 -178.99(16) . . . . ?
O1 C1 C2 C3 1.8(2) . . . . ?
C10 C1 C2 C7 0.6(3) . . . . ?
O1 C1 C2 C7 -178.62(15) . . . . ?
B1 O2 C3 C4 179.80(18) . . . . ?
B1 O2 C3 C2 -1.3(3) . . . . ?
C1 C2 C3 O2 4.5(2) . . . . ?
C7 C2 C3 O2 -175.06(15) . . . . ?
C1 C2 C3 C4 -176.63(17) . . . . ?
C7 C2 C3 C4 3.8(3) . . . . ?
O2 C3 C4 C5 176.56(18) . . . . ?
C2 C3 C4 C5 -2.3(3) . . . . ?
C3 C4 C5 C6 -0.9(3) . . . . ?
C4 C5 C6 C7 2.6(3) . . . . ?
C5 C6 C7 C8 178.9(2) . . . . ?
C5 C6 C7 C2 -1.0(3) . . . . ?
C3 C2 C7 C6 -2.1(3) . . . . ?
C1 C2 C7 C6 178.33(16) . . . . ?
C3 C2 C7 C8 177.98(16) . . . . ?
C1 C2 C7 C8 -1.6(2) . . . . ?
C6 C7 C8 C9 -178.42(19) . . . . ?
C2 C7 C8 C9 1.5(3) . . . . ?
C7 C8 C9 C10 -0.3(3) . . . . ?
O1 C1 C10 C9 179.78(16) . . . . ?
C2 C1 C10 C9 0.6(3) . . . . ?
C8 C9 C10 C1 -0.7(3) . . . . ?
C15 N1 C11 C12 -0.9(2) . . . . ?
B1 N1 C11 C12 -178.18(16) . . . . ?
N1 C11 C12 C13 -1.0(3) . . . . ?
C11 C12 C13 C14 2.1(3) . . . . ?
C12 C13 C14 C15 -1.3(2) . . . . ?
C11 N1 C15 C14 1.8(2) . . . . ?
B1 N1 C15 C14 179.44(14) . . . . ?
C11 N1 C15 C16 -177.01(14) . . . . ?
B1 N1 C15 C16 0.63(17) . . . . ?
C13 C14 C15 N1 -0.7(2) . . . . ?
C13 C14 C15 C16 177.87(15) . . . . ?
C20 N2 C16 C17 0.8(2) . . . . ?
B1 N2 C16 C17 178.64(15) . . . . ?
C20 N2 C16 C15 178.77(14) . . . . ?
B1 N2 C16 C15 -3.42(17) . . . . ?
N1 C15 C16 N2 1.72(17) . . . . ?
C14 C15 C16 N2 -176.99(15) . . . . ?
N1 C15 C16 C17 179.46(15) . . . . ?
C14 C15 C16 C17 0.8(3) . . . . ?
N2 C16 C17 C18 -0.3(2) . . . . ?
C15 C16 C17 C18 -177.83(15) . . . . ?
C16 C17 C18 C19 -0.4(3) . . . . ?
C17 C18 C19 C20 0.6(3) . . . . ?
C16 N2 C20 C19 -0.6(3) . . . . ?
B1 N2 C20 C19 -178.11(16) . . . . ?
C18 C19 C20 N2 -0.2(3) . . . . ?
B2 O3 C21 C30 176.39(16) . . . . ?
B2 O3 C21 C22 -2.5(2) . . . . ?
O3 C21 C22 C23 -4.2(2) . . . . ?
C30 C21 C22 C23 176.91(16) . . . . ?
O3 C21 C22 C27 175.37(14) . . . . ?
C30 C21 C22 C27 -3.5(2) . . . . ?
B2 O4 C23 C24 -161.77(17) . . . . ?
B2 O4 C23 C22 20.3(2) . . . . ?
C21 C22 C23 C24 177.24(16) . . . . ?
C27 C22 C23 C24 -2.3(2) . . . . ?
C21 C22 C23 O4 -4.8(2) . . . . ?
C27 C22 C23 O4 175.58(14) . . . . ?
O4 C23 C24 C25 -176.51(17) . . . . ?
C22 C23 C24 C25 1.4(3) . . . . ?
C23 C24 C25 C26 0.1(3) . . . . ?
C24 C25 C26 C27 -0.5(3) . . . . ?
C25 C26 C27 C28 179.39(19) . . . . ?
C25 C26 C27 C22 -0.4(3) . . . . ?
C21 C22 C27 C28 2.4(2) . . . . ?
C23 C22 C27 C28 -178.00(15) . . . . ?
C21 C22 C27 C26 -177.78(15) . . . . ?
C23 C22 C27 C26 1.8(2) . . . . ?
C26 C27 C28 C29 -179.63(18) . . . . ?
C22 C27 C28 C29 0.2(3) . . . . ?
C27 C28 C29 C30 -1.8(3) . . . . ?
O3 C21 C30 C29 -176.94(15) . . . . ?
C22 C21 C30 C29 1.9(2) . . . . ?
C28 C29 C30 C21 0.7(3) . . . . ?
C35 N3 C31 C32 -0.2(3) . . . . ?
B2 N3 C31 C32 174.79(19) . . . . ?
N3 C31 C32 C33 0.3(4) . . . . ?
C31 C32 C33 C34 0.0(4) . . . . ?
C32 C33 C34 C35 -0.3(4) . . . . ?
C31 N3 C35 C34 -0.1(3) . . . . ?
B2 N3 C35 C34 -175.72(19) . . . . ?
C31 N3 C35 C36 177.23(17) . . . . ?
B2 N3 C35 C36 1.7(2) . . . . ?
C33 C34 C35 N3 0.4(3) . . . . ?
C33 C34 C35 C36 -176.4(2) . . . . ?
C40 N4 C36 C37 0.5(3) . . . . ?
B2 N4 C36 C37 -177.54(18) . . . . ?
C40 N4 C36 C35 -179.45(16) . . . . ?
B2 N4 C36 C35 2.5(2) . . . . ?
N3 C35 C36 N4 -2.6(2) . . . . ?
C34 C35 C36 N4 174.5(2) . . . . ?
N3 C35 C36 C37 177.4(2) . . . . ?
C34 C35 C36 C37 -5.4(4) . . . . ?
N4 C36 C37 C38 -0.9(3) . . . . ?
C35 C36 C37 C38 179.0(2) . . . . ?
C36 C37 C38 C39 0.6(3) . . . . ?
C37 C38 C39 C40 0.1(3) . . . . ?
C36 N4 C40 C39 0.2(3) . . . . ?
B2 N4 C40 C39 177.92(17) . . . . ?
C38 C39 C40 N4 -0.5(3) . . . . ?
C46 C41 C42 C43 0.5(3) . . . . ?
C41 C42 C43 C44 -1.9(3) . . . . ?
C42 C43 C44 C45 1.2(2) . . . . ?
C43 C44 C45 C46 0.9(2) . . . . ?
C44 C45 C46 C41 -2.3(3) . . . . ?
C42 C41 C46 C45 1.6(3) . . . . ?
C52A C47A C48A C49A 0 . . . . ?
C47A C48A C49A C50A 0 . . . . ?
C48A C49A C50A C51A 0 . . . . ?
C49A C50A C51A C52A 0 . . . . ?
C50A C51A C52A C47A 0 . . . . ?
C48A C47A C52A C51A 0 . . . . ?
C52B C47B C48B C49B 0 . . . . ?
C47B C48B C49B C50B 0 . . . . ?
C48B C49B C50B C51B 0 . . . . ?
C49B C50B C51B C52B 0 . . . . ?
C50B C51B C52B C47B 0 . . . . ?
C48B C47B C52B C51B 0 . . . . ?
B3 O6 C53 C54 -178.3(6) . . . . ?
B3 O6 C53 C58 2.4(11) . . . . ?
O6 C53 C54 C55 -179.0(6) . . . . ?
C58 C53 C54 C55 0.2(12) . . . . ?
C53 C54 C55 C56 0.1(12) . . . . ?
C54 C55 C56 C57 0.7(15) . . . . ?
C55 C56 C57 C58 -1.8(15) . . . . ?
C55 C56 C57 C62 178.4(9) . . . . ?
C54 C53 C58 C59 178.9(8) . . . . ?
O6 C53 C58 C59 -1.8(14) . . . . ?
C54 C53 C58 C57 -1.3(14) . . . . ?
O6 C53 C58 C57 177.9(8) . . . . ?
C56 C57 C58 C59 -178.2(9) . . . . ?
C62 C57 C58 C59 1.7(15) . . . . ?
C56 C57 C58 C53 2.1(14) . . . . ?
C62 C57 C58 C53 -178.1(8) . . . . ?
B3 O7 C59 C60 -176.5(7) . . . . ?
B3 O7 C59 C58 4.3(11) . . . . ?
C53 C58 C59 C60 179.2(9) . . . . ?
C57 C58 C59 C60 -0.5(15) . . . . ?
C53 C58 C59 O7 -1.5(14) . . . . ?
C57 C58 C59 O7 178.7(8) . . . . ?
O7 C59 C60 C61 179.8(7) . . . . ?
C58 C59 C60 C61 -1.0(12) . . . . ?
C59 C60 C61 C62 1.4(12) . . . . ?
C60 C61 C62 C57 -0.2(14) . . . . ?
C56 C57 C62 C61 178.5(9) . . . . ?
C58 C57 C62 C61 -1.3(14) . . . . ?
C53 O6 B3 O5 -179.1(5) . . . . ?
C53 O6 B3 O7 0.3(10) . . . . ?
C59 O7 B3 O5 175.6(5) . . . . ?
C59 O7 B3 O6 -3.8(11) . . . . ?
C1 O1 B1 O2 14.3(3) . . . . ?
C1 O1 B1 N2 140.96(15) . . . . ?
C1 O1 B1 N1 -115.41(15) . . . . ?
C3 O2 B1 O1 -7.9(3) . . . . ?
C3 O2 B1 N2 -135.47(16) . . . . ?
C3 O2 B1 N1 121.25(16) . . . . ?
C20 N2 B1 O1 -65.3(2) . . . . ?
C16 N2 B1 O1 116.98(15) . . . . ?
C20 N2 B1 O2 66.7(2) . . . . ?
C16 N2 B1 O2 -111.05(16) . . . . ?
C20 N2 B1 N1 -178.92(15) . . . . ?
C16 N2 B1 N1 3.38(16) . . . . ?
C11 N1 B1 O1 61.1(2) . . . . ?
C15 N1 B1 O1 -116.39(15) . . . . ?
C11 N1 B1 O2 -72.5(2) . . . . ?
C15 N1 B1 O2 110.07(15) . . . . ?
C11 N1 B1 N2 175.18(15) . . . . ?
C15 N1 B1 N2 -2.27(16) . . . . ?
C23 O4 B2 O3 -26.7(2) . . . . ?
C23 O4 B2 N3 -152.89(14) . . . . ?
C23 O4 B2 N4 103.01(16) . . . . ?
C21 O3 B2 O4 17.8(2) . . . . ?
C21 O3 B2 N3 145.41(14) . . . . ?
C21 O3 B2 N4 -110.40(16) . . . . ?
C31 N3 B2 O4 71.5(2) . . . . ?
C35 N3 B2 O4 -113.15(17) . . . . ?
C31 N3 B2 O3 -59.7(2) . . . . ?
C35 N3 B2 O3 115.61(17) . . . . ?
C31 N3 B2 N4 -175.53(16) . . . . ?
C35 N3 B2 N4 -0.20(18) . . . . ?
C40 N4 B2 O4 -64.4(2) . . . . ?
C36 N4 B2 O4 113.45(16) . . . . ?
C40 N4 B2 O3 68.3(2) . . . . ?
C36 N4 B2 O3 -113.90(16) . . . . ?
C40 N4 B2 N3 -179.31(16) . . . . ?
C36 N4 B2 N3 -1.47(17) . . . . ?
